data_1007226
loop_
_publ_author_name
'Durif, A'
'Averbuch-Pouchot, M T'

_publ_section_title
;
Structure du dichromate de cadmium-potassium dihydrate. Cd K2 (Cr2 O7)2
(H2 O)
;
_journal_coden_ASTM ACBCAR
_journal_name_full 'Acta Crystallographica B (24,1968-38,1982)'
_journal_page_first 1456
_journal_page_last 1457
_journal_paper_doi 10.1107/S0567740879006713
_journal_volume 35
_journal_year 1979
_chemical_formula_structural 'Cd K2 (Cr2 O7)2 (H2 O)2'
_chemical_formula_sum 'Cd Cr4 H4 K2 O16'
_chemical_name_systematic 'Cadmium dipotassium dichromate dihydrate'
_space_group_IT_number 2
_symmetry_cell_setting triclinic
_symmetry_Int_Tables_number 2
_symmetry_space_group_name_Hall '-P 1'
_symmetry_space_group_name_H-M 'P -1'
_cell_angle_alpha 115.18(5)
_cell_angle_beta 80.55(5)
_cell_angle_gamma 96.11(5)
_cell_formula_units_Z 1
_cell_length_a 7.999(3)
_cell_length_b 7.956(3)
_cell_length_c 6.733(3)
_cell_volume 382.2
_exptl_crystal_density_meas 2.86
_refine_ls_R_factor_all 0.038
_cod_original_formula_sum 'H4 Cd Cr4 K2 O16'
_cod_database_code 1007226

loop_
_symmetry_equiv_pos_as_xyz
x,y,z
-x,-y,-z

loop_
_atom_site_label
_atom_site_type_symbol
_atom_site_symmetry_multiplicity
_atom_site_Wyckoff_symbol
_atom_site_fract_x
_atom_site_fract_y
_atom_site_fract_z
_atom_site_occupancy
_atom_site_attached_hydrogens
_atom_site_calc_flag
Cd1 Cd2+ 1 h 0.5 0.5 0.5 1. 0 d
Cr1 Cr6+ 2 i 0.33017(7) -0.01029(7) 0.27615(9) 1. 0 d
Cr2 Cr6+ 2 i 0.14480(7) 0.70709(8) 0.45096(9) 1. 0 d
K1 K1+ 2 i 0.8186(1) 0.7740(1) 0.0606(1) 1. 0 d
O1 O2- 2 i 0.2303(3) 0.9364(4) 0.5009(4) 1. 0 d
O2 O2- 2 i 0.4059(6) 0.2001(5) 0.3743(6) 1. 0 d
O3 O2- 2 i 0.4765(4) 0.8417(4) 0.1395(5) 1. 0 d
O4 O2- 2 i 0.1904(5) 0.9598(6) 0.1164(6) 1. 0 d
O5 O2- 2 i 0.2958(3) 0.5570(4) 0.3373(5) 1. 0 d
O6 O2- 2 i 0.0082(4) 0.6524(5) 0.2815(7) 1. 0 d
O7 O2- 2 i 0.9367(5) 0.2885(5) 0.3132(6) 1. 0 d
O8 O2- 2 i 0.6787(4) 0.4605(5) 0.1843(5) 1. 2 d

loop_
_atom_type_symbol
_atom_type_oxidation_number
Cd2+ 2.000
Cr6+ 6.000
K1+ 1.000
O2- -2.000
H1+ 1.000
